data_7007957
loop_
_publ_author_name
'Pennington, Dale A.'
'Clegg, William'
'Coles, Simon J.'
'Harrington, Ross W.'
'Hursthouse, Michael B.'
'Hughes, David L.'
'Light, Mark E.'
'Schormann, Mark'
'Bochmann, Manfred'
'Lancaster, Simon J.'

_publ_section_title
;
 The synthesis, structure and ethene polymerisation catalysis of
 mono(salicylaldiminato) titanium and zirconium complexes.
;
_journal_issue 3
_journal_name_full 'Dalton transactions (Cambridge, England : 2003)'
_journal_page_first 561
_journal_page_last 571
_journal_paper_doi 10.1039/b414229b
_journal_year 2005
_chemical_formula_moiety 'C27 H30 Cl3 N O2 Zr, C H2 Cl2'
_chemical_formula_structural '[ZrCl3(thf)(OC6H3tBu-6,-CHNC6H4Ph-2)].CH2Cl2'
_chemical_formula_sum 'C28 H32 Cl5 N O2 Zr'
_chemical_formula_weight 683.1
_chemical_name_common 'Complex 6d'
_chemical_name_systematic
;
?
;
_space_group_IT_number 15
_symmetry_cell_setting monoclinic
_symmetry_space_group_name_Hall '-C 2yc'
_symmetry_space_group_name_H-M 'C 1 2/c 1'
_atom_sites_solution_hydrogens geom
_atom_sites_solution_primary direct
_atom_sites_solution_secondary difmap
_audit_creation_method SHELXL-97
_cell_angle_alpha 90.00
_cell_angle_beta 129.333(2)
_cell_angle_gamma 90.00
_cell_formula_units_Z 8
_cell_length_a 25.5401(8)
_cell_length_b 16.4653(6)
_cell_length_c 18.4558(6)
_cell_measurement_reflns_used 39717
_cell_measurement_temperature 120(2)
_cell_measurement_theta_max 27.48
_cell_measurement_theta_min 2.91
_cell_volume 6003.0(4)
_computing_cell_refinement 'DENZO (Otwinowski and MInor, 1997)'
_computing_data_collection 'COLLECT (Hooft, 1998)'
_computing_data_reduction 'DENZO, COLLECT, MAXUS (Mackay et al., 1998)'
_computing_molecular_graphics 'CAMERON (Watkin, et al., 1993)'
_computing_publication_material 'WINGX (Farrugia, 1998)'
_computing_structure_refinement 'SHELXL-97 (Sheldrick, 1997)'
_computing_structure_solution 'SHELXS-97 (Sheldrick, 1990)'
_diffrn_ambient_temperature 120(2)
_diffrn_detector_area_resol_mean '9.091 pixels mm^1^'
_diffrn_measured_fraction_theta_full 0.995
_diffrn_measured_fraction_theta_max 0.995
_diffrn_measurement_device_type 'Bruker Nonius Kappa CCD Area detector'
_diffrn_measurement_method '\f and \w scans to fill the asymmetric unit'
_diffrn_radiation_monochromator '10cm Confocal mirrors'
_diffrn_radiation_source 'fine-focus sealed tube'
_diffrn_radiation_type MoK\a
_diffrn_radiation_wavelength 0.71073
_diffrn_reflns_av_R_equivalents 0.0907
_diffrn_reflns_av_sigmaI/netI 0.0515
_diffrn_reflns_limit_h_max 33
_diffrn_reflns_limit_h_min -30
_diffrn_reflns_limit_k_max 21
_diffrn_reflns_limit_k_min -21
_diffrn_reflns_limit_l_max 23
_diffrn_reflns_limit_l_min -23
_diffrn_reflns_number 34137
_diffrn_reflns_theta_full 27.48
_diffrn_reflns_theta_max 27.48
_diffrn_reflns_theta_min 2.95
_exptl_absorpt_coefficient_mu 0.839
_exptl_absorpt_correction_T_max 0.9753
_exptl_absorpt_correction_T_min 0.8916
_exptl_absorpt_correction_type multi-scan
_exptl_absorpt_process_details 'SORTAV (Blessing, 1997)'
_exptl_crystal_colour yellow
_exptl_crystal_density_diffrn 1.511
_exptl_crystal_density_method 'not measured'
_exptl_crystal_description plate
_exptl_crystal_F_000 2784
_exptl_crystal_size_max 0.14
_exptl_crystal_size_mid 0.08
_exptl_crystal_size_min 0.03
_refine_diff_density_max 2.156
_refine_diff_density_min -2.889
_refine_diff_density_rms 0.135
_refine_ls_extinction_coef 0.0016(8)
_refine_ls_extinction_expression Fc^*^=kFc[1+0.001xFc^2^\l^3^/sin(2\q)]^-1/4^
_refine_ls_extinction_method SHELXL
_refine_ls_goodness_of_fit_ref 1.114
_refine_ls_hydrogen_treatment constr
_refine_ls_matrix_type full
_refine_ls_number_parameters 343
_refine_ls_number_reflns 6847
_refine_ls_number_restraints 24
_refine_ls_restrained_S_all 4.184
_refine_ls_R_factor_all 0.0761
_refine_ls_R_factor_gt 0.0641
_refine_ls_shift/su_max 1.574
_refine_ls_shift/su_mean 0.025
_refine_ls_structure_factor_coef Fsqd
_refine_ls_weighting_details 'calc w=1/[\s^2^(Fo^2^)+(0.0758P)^2^+36.4731P] where P=(Fo^2^+2Fc^2^)/3'
_refine_ls_weighting_scheme calc
_refine_ls_wR_factor_gt 0.1599
_refine_ls_wR_factor_ref 0.1689
_reflns_number_gt 5756
_reflns_number_total 6847
_reflns_threshold_expression >2sigma(I)
_cod_data_source_file b414229b.txt
_cod_data_source_block 03src0744
_cod_depositor_comments
;
The following automatic conversions were performed:
'_symmetry_cell_setting' value 'Monoclinic' changed to 'monoclinic'
according to '/home/saulius/struct/CIF-dictionaries/cif_core.dic'
dictionary named 'cif_core.dic' version 2.4.1 from 2010-06-29.

Automatic conversion script
Id: cif_fix_enum 1527 2010-12-29 10:47:43Z saulius 
;
_cod_original_cell_volume 6003.0(3)
_cod_original_sg_symbol_H-M C2/c
_cod_database_code 7007957

loop_
_symmetry_equiv_pos_as_xyz
'x, y, z'
'-x, y, -z+1/2'
'x+1/2, y+1/2, z'
'-x+1/2, y+1/2, -z+1/2'
'-x, -y, -z'
'x, -y, z-1/2'
'-x+1/2, -y+1/2, -z'
'x+1/2, -y+1/2, z-1/2'

loop_
_atom_site_label
_atom_site_type_symbol
_atom_site_fract_x
_atom_site_fract_y
_atom_site_fract_z
_atom_site_U_iso_or_equiv
_atom_site_adp_type
_atom_site_occupancy
_atom_site_symmetry_multiplicity
_atom_site_calc_flag
_atom_site_refinement_flags
_atom_site_disorder_assembly
_atom_site_disorder_group
Cl4 Cl -0.0261(4) 0.3123(5) 1.1534(5) 0.076(2) Uani 1 1 d U . .
Cl5 Cl 0.4584(5) -0.0537(10) 1.6499(8) 0.123(3) Uani 1 1 d U . .
C29 C 0.470(3) -0.002(3) 1.730(5) 0.16(2) Uani 1 1 d U . .
H29A H 0.4488 0.0522 1.7092 0.194 Uiso 1 1 calc R . .
H29B H 0.4571 -0.0311 1.7637 0.194 Uiso 1 1 calc R . .
C28 C 0.0000 0.259(4) 1.2500 0.22(2) Uani 1 2 d SU . .
H28A H -0.0377 0.2235 1.2323 0.262 Uiso 0.50 1 calc PR . .
H28B H 0.0377 0.2235 1.2677 0.262 Uiso 0.50 1 calc PR . .
C1 C 0.0902(7) 0.0775(9) 1.0381(10) 0.021(3) Uani 1 1 d . . .
C2 C 0.0522(7) 0.1473(10) 1.0222(10) 0.023(3) Uani 1 1 d . . .
C3 C 0.0433(8) 0.2169(10) 0.9612(11) 0.027(3) Uani 1 1 d . . .
C4 C 0.0058(9) 0.1879(11) 0.8595(12) 0.032(4) Uani 1 1 d . . .
H4A H 0.0316 0.1441 0.8591 0.049 Uiso 1 1 calc R . .
H4B H 0.0013 0.2334 0.8216 0.049 Uiso 1 1 calc R . .
H4C H -0.0392 0.1680 0.8332 0.049 Uiso 1 1 calc R . .
C5 C 0.0019(10) 0.2872(12) 0.9578(14) 0.037(4) Uani 1 1 d . . .
H5A H -0.0427 0.2671 0.9335 0.055 Uiso 1 1 calc R . .
H5B H -0.0037 0.3302 0.9167 0.055 Uiso 1 1 calc R . .
H5C H 0.0258 0.3090 1.0210 0.055 Uiso 1 1 calc R . .
C6 C 0.1127(9) 0.2531(11) 1.0004(13) 0.033(4) Uani 1 1 d . . .
H6A H 0.1373 0.2695 1.0657 0.050 Uiso 1 1 calc R . .
H6B H 0.1056 0.3006 0.9631 0.050 Uiso 1 1 calc R . .
H6C H 0.1390 0.2122 0.9972 0.050 Uiso 1 1 calc R . .
C7 C 0.0241(8) 0.1485(11) 1.0674(11) 0.029(3) Uani 1 1 d . . .
H7 H -0.0030 0.1938 1.0570 0.034 Uiso 1 1 calc R . .
C8 C 0.0335(9) 0.0875(12) 1.1262(12) 0.031(4) Uani 1 1 d . . .
H8 H 0.0134 0.0915 1.1552 0.037 Uiso 1 1 calc R . .
C9 C 0.0723(8) 0.0207(11) 1.1424(12) 0.027(3) Uani 1 1 d . . .
H9 H 0.0791 -0.0214 1.1829 0.032 Uiso 1 1 calc R . .
C10 C 0.1016(8) 0.0152(9) 1.0989(11) 0.022(3) Uani 1 1 d . . .
C11 C 0.1426(8) -0.0551(10) 1.1189(11) 0.023(3) Uani 1 1 d . . .
H11 H 0.1419 -0.0973 1.1533 0.027 Uiso 1 1 calc R . .
C12 C 0.2145(8) -0.1464(9) 1.1247(11) 0.024(3) Uani 1 1 d . . .
C13 C 0.1817(10) -0.2104(11) 1.0611(13) 0.033(4) Uani 1 1 d . . .
H13 H 0.1373 -0.2030 1.0037 0.040 Uiso 1 1 calc R . .
C14 C 0.2135(12) -0.2843(11) 1.0812(15) 0.041(5) Uani 1 1 d . . .
H14 H 0.1907 -0.3279 1.0378 0.049 Uiso 1 1 calc R . .
C15 C 0.2784(12) -0.2952(11) 1.1643(16) 0.042(5) Uani 1 1 d . . .
H15 H 0.3007 -0.3458 1.1777 0.050 Uiso 1 1 calc R . .
C16 C 0.3108(10) -0.2318(10) 1.2282(14) 0.033(4) Uani 1 1 d . . .
H16 H 0.3554 -0.2398 1.2853 0.039 Uiso 1 1 calc R . .
C17 C 0.2794(9) -0.1561(10) 1.2106(12) 0.026(3) Uani 1 1 d . . .
C18 C 0.3163(8) -0.0912(10) 1.2827(11) 0.025(3) Uani 1 1 d . . .
C19 C 0.2930(9) -0.0619(11) 1.3286(12) 0.029(3) Uani 1 1 d . . .
H19 H 0.2517 -0.0821 1.3117 0.035 Uiso 1 1 calc R . .
C20 C 0.3289(10) -0.0037(11) 1.3982(13) 0.035(4) Uani 1 1 d . . .
H20 H 0.3123 0.0161 1.4285 0.042 Uiso 1 1 calc R . .
C21 C 0.3895(10) 0.0256(12) 1.4233(13) 0.039(4) Uani 1 1 d . . .
H21 H 0.4145 0.0654 1.4712 0.047 Uiso 1 1 calc R . .
C22 C 0.4133(10) -0.0030(13) 1.3792(14) 0.041(5) Uani 1 1 d . . .
H22 H 0.4548 0.0172 1.3967 0.049 Uiso 1 1 calc R . .
C23 C 0.3773(9) -0.0609(12) 1.3093(13) 0.034(4) Uani 1 1 d . . .
H23 H 0.3943 -0.0802 1.2792 0.041 Uiso 1 1 calc R . .
C24 C 0.2583(9) 0.1272(10) 1.1844(11) 0.027(3) Uani 1 1 d . . .
H24A H 0.2776 0.0823 1.2305 0.033 Uiso 1 1 calc R . .
H24B H 0.2131 0.1414 1.1643 0.033 Uiso 1 1 calc R . .
C25 C 0.3047(9) 0.2002(11) 1.2257(13) 0.035(4) Uani 1 1 d . . .
H25A H 0.3290 0.2049 1.2937 0.042 Uiso 1 1 calc R . .
H25B H 0.2793 0.2509 1.1942 0.042 Uiso 1 1 calc R . .
C26 C 0.3533(9) 0.1818(12) 1.2065(13) 0.034(4) Uani 1 1 d . . .
H26A H 0.3763 0.2316 1.2096 0.041 Uiso 1 1 calc R . .
H26B H 0.3877 0.1414 1.2515 0.041 Uiso 1 1 calc R . .
C27 C 0.3070(9) 0.1480(12) 1.1088(13) 0.035(4) Uani 1 1 d . . .
H27A H 0.2870 0.1922 1.0618 0.042 Uiso 1 1 calc R . .
H27B H 0.3316 0.1103 1.0980 0.042 Uiso 1 1 calc R . .
N1 N 0.1804(7) -0.0677(8) 1.0956(9) 0.022(3) Uani 1 1 d . . .
O1 O 0.1177(5) 0.0688(6) 0.9963(7) 0.022(2) Uani 1 1 d . . .
O2 O 0.2540(6) 0.1045(7) 1.1039(8) 0.026(2) Uani 1 1 d . . .
Cl1 Cl 0.1789(2) 0.1065(3) 0.8859(3) 0.0310(10) Uani 1 1 d . . .
Cl2 Cl 0.1087(2) -0.0815(3) 0.8685(3) 0.0313(10) Uani 1 1 d . . .
Cl3 Cl 0.2882(2) -0.0571(2) 1.0561(3) 0.0286(10) Uani 1 1 d . . .
Zr1 Zr 0.18339(7) 0.01339(9) 0.99220(10) 0.0205(6) Uani 1 1 d . . .

loop_
_atom_site_aniso_label
_atom_site_aniso_U_11
_atom_site_aniso_U_22
_atom_site_aniso_U_33
_atom_site_aniso_U_23
_atom_site_aniso_U_13
_atom_site_aniso_U_12
Cl4 0.091(4) 0.070(3) 0.067(3) -0.008(2) 0.051(3) -0.001(3)
Cl5 0.092(4) 0.196(6) 0.110(5) -0.026(3) 0.078(4) -0.005(3)
C29 0.16(2) 0.16(2) 0.16(2) -0.001(4) 0.103(15) 0.001(4)
C28 0.43(2) 0.07(2) 0.09(2) 0.000 0.142(13) 0.000
C1 0.019(7) 0.026(8) 0.019(7) -0.006(6) 0.012(6) -0.005(6)
C2 0.017(7) 0.030(8) 0.018(7) -0.005(6) 0.009(6) 0.000(6)
C3 0.022(8) 0.029(8) 0.024(8) 0.002(6) 0.012(7) 0.007(6)
C4 0.032(9) 0.036(9) 0.023(8) 0.002(7) 0.014(7) 0.010(7)
C5 0.037(10) 0.033(9) 0.036(10) 0.001(8) 0.021(9) 0.013(8)
C6 0.031(9) 0.027(8) 0.038(10) 0.001(7) 0.020(8) 0.002(7)
C7 0.021(8) 0.036(9) 0.025(8) -0.005(7) 0.013(7) 0.002(6)
C8 0.026(8) 0.046(10) 0.027(8) -0.004(7) 0.020(7) -0.001(7)
C9 0.025(8) 0.033(9) 0.025(8) -0.002(7) 0.018(7) -0.003(7)
C10 0.019(7) 0.025(8) 0.023(7) -0.005(6) 0.013(6) -0.004(6)
C11 0.025(8) 0.024(8) 0.021(7) 0.000(6) 0.016(7) -0.002(6)
C12 0.029(8) 0.020(7) 0.028(8) -0.001(6) 0.020(7) -0.001(6)
C13 0.045(10) 0.025(8) 0.034(9) -0.002(7) 0.027(9) -0.003(7)
C14 0.068(14) 0.021(8) 0.050(12) -0.005(8) 0.045(12) 0.000(8)
C15 0.064(13) 0.024(9) 0.061(13) 0.005(9) 0.051(12) 0.011(9)
C16 0.041(10) 0.028(9) 0.041(10) 0.009(7) 0.032(9) 0.010(7)
C17 0.036(9) 0.023(8) 0.034(9) 0.002(6) 0.029(8) 0.002(7)
C18 0.025(8) 0.025(8) 0.024(8) 0.006(6) 0.016(7) 0.006(6)
C19 0.030(8) 0.032(9) 0.028(8) 0.002(7) 0.020(7) 0.004(7)
C20 0.042(10) 0.033(9) 0.030(9) -0.001(7) 0.022(9) 0.002(8)
C21 0.039(10) 0.035(10) 0.027(9) -0.002(7) 0.014(8) -0.005(8)
C22 0.028(9) 0.048(11) 0.036(10) 0.002(9) 0.015(9) -0.006(8)
C23 0.029(9) 0.038(10) 0.037(10) 0.004(8) 0.022(8) 0.003(7)
C24 0.030(8) 0.028(8) 0.023(8) -0.004(6) 0.017(7) -0.002(7)
C25 0.035(10) 0.033(9) 0.035(9) -0.011(8) 0.021(8) -0.009(8)
C26 0.025(8) 0.035(9) 0.034(9) -0.004(8) 0.014(8) -0.008(7)
C27 0.034(9) 0.036(10) 0.040(10) -0.006(8) 0.026(9) -0.012(8)
N1 0.025(7) 0.020(6) 0.023(6) -0.003(5) 0.016(6) -0.002(5)
O1 0.024(5) 0.023(5) 0.022(5) 0.000(4) 0.016(5) 0.000(4)
O2 0.025(6) 0.028(6) 0.027(6) -0.006(5) 0.018(5) -0.005(5)
Cl1 0.037(2) 0.033(2) 0.030(2) 0.0056(16) 0.0246(19) 0.0021(17)
Cl2 0.033(2) 0.037(2) 0.027(2) -0.0095(16) 0.0202(18) -0.0082(17)
Cl3 0.030(2) 0.028(2) 0.036(2) 0.0042(16) 0.0256(19) 0.0054(15)
Zr1 0.0224(9) 0.0219(9) 0.0217(9) -0.0010(6) 0.0162(7) -0.0002(5)

loop_
_atom_type_symbol
_atom_type_description
_atom_type_scat_dispersion_real
_atom_type_scat_dispersion_imag
_atom_type_scat_source
C C 0.0033 0.0016 'International Tables Vol C Tables 4.2.6.8 and 6.1.1.4'
H H 0.0000 0.0000 'International Tables Vol C Tables 4.2.6.8 and 6.1.1.4'
N N 0.0061 0.0033 'International Tables Vol C Tables 4.2.6.8 and 6.1.1.4'
O O 0.0106 0.0060 'International Tables Vol C Tables 4.2.6.8 and 6.1.1.4'
Cl Cl 0.1484 0.1585 'International Tables Vol C Tables 4.2.6.8 and 6.1.1.4'
Zr Zr -2.9673 0.5597 'International Tables Vol C Tables 4.2.6.8 and 6.1.1.4'

loop_
_geom_angle_atom_site_label_1
_geom_angle_atom_site_label_2
_geom_angle_atom_site_label_3
_geom_angle
_geom_angle_site_symmetry_1
_geom_angle_site_symmetry_3
_geom_angle_publ_flag
C29 Cl5 C29 38(4) . 2_658 ?
C29 C29 Cl5 89(6) 2_658 . ?
C29 C29 Cl5 52(5) 2_658 2_658 ?
Cl5 C29 Cl5 109(3) . 2_658 ?
C29 C29 H29A 113.9 2_658 . ?
Cl5 C29 H29A 114.0 . . ?
Cl5 C29 H29A 135.2 2_658 . ?
C29 C29 H29B 113.5 2_658 . ?
Cl5 C29 H29B 113.6 . . ?
Cl5 C29 H29B 61.2 2_658 . ?
H29A C29 H29B 111.0 . . ?
Cl4 C28 Cl4 118(4) 2_557 . ?
Cl4 C28 H28A 107.8 2_557 . ?
Cl4 C28 H28A 107.8 . . ?
Cl4 C28 H28B 107.8 2_557 . ?
Cl4 C28 H28B 107.8 . . ?
H28A C28 H28B 107.1 . . ?
O1 C1 C10 117.5(14) . . ?
O1 C1 C2 120.7(14) . . ?
C10 C1 C2 121.8(14) . . ?
C7 C2 C1 115.6(15) . . ?
C7 C2 C3 122.5(14) . . ?
C1 C2 C3 121.9(14) . . ?
C2 C3 C5 111.9(14) . . ?
C2 C3 C4 110.7(14) . . ?
C5 C3 C4 107.5(13) . . ?
C2 C3 C6 110.8(13) . . ?
C5 C3 C6 106.4(15) . . ?
C4 C3 C6 109.3(15) . . ?
C3 C4 H4A 109.5 . . ?
C3 C4 H4B 109.5 . . ?
H4A C4 H4B 109.5 . . ?
C3 C4 H4C 109.5 . . ?
H4A C4 H4C 109.5 . . ?
H4B C4 H4C 109.5 . . ?
C3 C5 H5A 109.5 . . ?
C3 C5 H5B 109.5 . . ?
H5A C5 H5B 109.5 . . ?
C3 C5 H5C 109.5 . . ?
H5A C5 H5C 109.5 . . ?
H5B C5 H5C 109.5 . . ?
C3 C6 H6A 109.5 . . ?
C3 C6 H6B 109.5 . . ?
H6A C6 H6B 109.5 . . ?
C3 C6 H6C 109.5 . . ?
H6A C6 H6C 109.5 . . ?
H6B C6 H6C 109.5 . . ?
C8 C7 C2 123.7(16) . . ?
C8 C7 H7 118.1 . . ?
C2 C7 H7 118.1 . . ?
C9 C8 C7 119.5(15) . . ?
C9 C8 H8 120.2 . . ?
C7 C8 H8 120.2 . . ?
C8 C9 C10 119.8(16) . . ?
C8 C9 H9 120.1 . . ?
C10 C9 H9 120.1 . . ?
C9 C10 C1 119.5(15) . . ?
C9 C10 C11 117.9(15) . . ?
C1 C10 C11 122.6(14) . . ?
N1 C11 C10 127.9(14) . . ?
N1 C11 H11 116.1 . . ?
C10 C11 H11 116.1 . . ?
C13 C12 C17 121.1(15) . . ?
C13 C12 N1 117.5(15) . . ?
C17 C12 N1 121.3(14) . . ?
C14 C13 C12 120.4(18) . . ?
C14 C13 H13 119.8 . . ?
C12 C13 H13 119.8 . . ?
C13 C14 C15 120.0(18) . . ?
C13 C14 H14 120.0 . . ?
C15 C14 H14 120.0 . . ?
C14 C15 C16 119.7(17) . . ?
C14 C15 H15 120.1 . . ?
C16 C15 H15 120.1 . . ?
C15 C16 C17 121.6(18) . . ?
C15 C16 H16 119.2 . . ?
C17 C16 H16 119.2 . . ?
C12 C17 C16 117.1(16) . . ?
C12 C17 C18 123.8(14) . . ?
C16 C17 C18 119.0(16) . . ?
C19 C18 C23 118.3(16) . . ?
C19 C18 C17 121.3(15) . . ?
C23 C18 C17 120.3(15) . . ?
C20 C19 C18 121.1(17) . . ?
C20 C19 H19 119.5 . . ?
C18 C19 H19 119.5 . . ?
C19 C20 C21 119.6(18) . . ?
C19 C20 H20 120.2 . . ?
C21 C20 H20 120.2 . . ?
C22 C21 C20 120.1(18) . . ?
C22 C21 H21 120.0 . . ?
C20 C21 H21 120.0 . . ?
C21 C22 C23 120.5(19) . . ?
C21 C22 H22 119.7 . . ?
C23 C22 H22 119.7 . . ?
C22 C23 C18 120.5(18) . . ?
C22 C23 H23 119.8 . . ?
C18 C23 H23 119.8 . . ?
O2 C24 C25 104.1(13) . . ?
O2 C24 H24A 110.9 . . ?
C25 C24 H24A 110.9 . . ?
O2 C24 H24B 110.9 . . ?
C25 C24 H24B 110.9 . . ?
H24A C24 H24B 108.9 . . ?
C24 C25 C26 102.7(14) . . ?
C24 C25 H25A 111.2 . . ?
C26 C25 H25A 111.2 . . ?
C24 C25 H25B 111.2 . . ?
C26 C25 H25B 111.2 . . ?
H25A C25 H25B 109.1 . . ?
C27 C26 C25 102.5(14) . . ?
C27 C26 H26A 111.3 . . ?
C25 C26 H26A 111.3 . . ?
C27 C26 H26B 111.3 . . ?
C25 C26 H26B 111.3 . . ?
H26A C26 H26B 109.2 . . ?
O2 C27 C26 104.2(14) . . ?
O2 C27 H27A 110.9 . . ?
C26 C27 H27A 110.9 . . ?
O2 C27 H27B 110.9 . . ?
C26 C27 H27B 110.9 . . ?
H27A C27 H27B 108.9 . . ?
C11 N1 C12 114.4(13) . . ?
C11 N1 Zr1 126.0(11) . . ?
C12 N1 Zr1 118.7(9) . . ?
C1 O1 Zr1 148.1(10) . . ?
C24 O2 C27 109.6(12) . . ?
C24 O2 Zr1 127.0(9) . . ?
C27 O2 Zr1 123.3(10) . . ?
O1 Zr1 O2 82.0(4) . . ?
O1 Zr1 N1 76.4(4) . . ?
O2 Zr1 N1 93.1(4) . . ?
O1 Zr1 Cl2 99.0(3) . . ?
O2 Zr1 Cl2 177.6(3) . . ?
N1 Zr1 Cl2 89.3(3) . . ?
O1 Zr1 Cl3 156.0(3) . . ?
O2 Zr1 Cl3 82.9(3) . . ?
N1 Zr1 Cl3 85.9(3) . . ?
Cl2 Zr1 Cl3 96.74(15) . . ?
O1 Zr1 Cl1 97.8(3) . . ?
O2 Zr1 Cl1 85.4(3) . . ?
N1 Zr1 Cl1 174.1(3) . . ?
Cl2 Zr1 Cl1 92.30(15) . . ?
Cl3 Zr1 Cl1 99.56(15) . . ?

loop_
_geom_bond_atom_site_label_1
_geom_bond_atom_site_label_2
_geom_bond_distance
_geom_bond_site_symmetry_2
_geom_bond_publ_flag
Cl4 C28 1.70(3) . ?
Cl5 C29 1.55(7) . ?
Cl5 C29 1.96(7) 2_658 ?
C29 C29 1.22(11) 2_658 ?
C29 Cl5 1.96(7) 2_658 ?
C29 H29A 0.9900 . ?
C29 H29B 0.9900 . ?
C28 Cl4 1.70(3) 2_557 ?
C28 H28A 0.9900 . ?
C28 H28B 0.9900 . ?
C1 O1 1.340(18) . ?
C1 C10 1.41(2) . ?
C1 C2 1.41(2) . ?
C2 C7 1.40(2) . ?
C2 C3 1.52(2) . ?
C3 C5 1.54(2) . ?
C3 C4 1.55(2) . ?
C3 C6 1.55(2) . ?
C4 H4A 0.9800 . ?
C4 H4B 0.9800 . ?
C4 H4C 0.9800 . ?
C5 H5A 0.9800 . ?
C5 H5B 0.9800 . ?
C5 H5C 0.9800 . ?
C6 H6A 0.9800 . ?
C6 H6B 0.9800 . ?
C6 H6C 0.9800 . ?
C7 C8 1.38(3) . ?
C7 H7 0.9500 . ?
C8 C9 1.38(2) . ?
C8 H8 0.9500 . ?
C9 C10 1.41(2) . ?
C9 H9 0.9500 . ?
C10 C11 1.44(2) . ?
C11 N1 1.30(2) . ?
C11 H11 0.9500 . ?
C12 C13 1.39(2) . ?
C12 C17 1.40(2) . ?
C12 N1 1.46(2) . ?
C13 C14 1.38(3) . ?
C13 H13 0.9500 . ?
C14 C15 1.38(3) . ?
C14 H14 0.9500 . ?
C15 C16 1.39(3) . ?
C15 H15 0.9500 . ?
C16 C17 1.40(2) . ?
C16 H16 0.9500 . ?
C17 C18 1.49(2) . ?
C18 C19 1.39(2) . ?
C18 C23 1.40(2) . ?
C19 C20 1.38(3) . ?
C19 H19 0.9500 . ?
C20 C21 1.39(3) . ?
C20 H20 0.9500 . ?
C21 C22 1.37(3) . ?
C21 H21 0.9500 . ?
C22 C23 1.38(3) . ?
C22 H22 0.9500 . ?
C23 H23 0.9500 . ?
C24 O2 1.467(19) . ?
C24 C25 1.51(2) . ?
C24 H24A 0.9900 . ?
C24 H24B 0.9900 . ?
C25 C26 1.52(3) . ?
C25 H25A 0.9900 . ?
C25 H25B 0.9900 . ?
C26 C27 1.50(3) . ?
C26 H26A 0.9900 . ?
C26 H26B 0.9900 . ?
C27 O2 1.48(2) . ?
C27 H27A 0.9900 . ?
C27 H27B 0.9900 . ?
N1 Zr1 2.369(13) . ?
O1 Zr1 1.952(11) . ?
O2 Zr1 2.245(11) . ?
Cl1 Zr1 2.435(4) . ?
Cl2 Zr1 2.403(4) . ?
Cl3 Zr1 2.430(4) . ?
